data_4318207
loop_
_publ_author_name
'Claire J. Carmalt'
'Christopher W. Dinnage'
'Ivan P. Parkin'
'Andrew J. P. White'
'David J. Williams'

_publ_section_title
;
 Synthesis of a Homoleptic Niobium(V) Thiolate Complex and the Preparation
 of Niobium Sulfide via Thio "Sol-Gel" and Vapor Phase Thin-Film
 Experiments
;
_journal_name_full 'Inorganic Chemistry'
_journal_page_first 3668
_journal_page_last 3672
_journal_paper_doi 10.1021/ic020097l
_journal_volume 41
_journal_year 2002
_chemical_formula_sum 'C40 H45 Nb S5'
_chemical_formula_weight 778.97
_chemical_name_systematic
;
   ?
;
_space_group_IT_number 2
_symmetry_cell_setting triclinic
_symmetry_space_group_name_Hall '-P 1'
_symmetry_space_group_name_H-M 'P -1'
_atom_sites_solution_hydrogens geom
_atom_sites_solution_primary direct
_atom_sites_solution_secondary difmap
_audit_creation_method SHELXL
_cell_angle_alpha 81.733(4)
_cell_angle_beta 82.984(4)
_cell_angle_gamma 61.955(3)
_cell_formula_units_Z 2
_cell_length_a 10.6085(4)
_cell_length_b 10.7974(4)
_cell_length_c 19.0869(11)
_cell_measurement_reflns_used 25
_cell_measurement_temperature 203(2)
_cell_measurement_theta_max 27.97
_cell_measurement_theta_min 10.84
_cell_volume 1905.80(16)
_computing_cell_refinement 'Siemens XSCANS'
_computing_data_collection 'Siemens XSCANS'
_computing_data_reduction 'Siemens SHELXTL'
_computing_molecular_graphics 'Siemens SHELXTL'
_computing_publication_material 'Siemens SHELXTL'
_computing_structure_refinement 'SHELXL-93 (Sheldrick, 1993)'
_computing_structure_solution 'SHELXS-86 (Sheldrick, 1990)'
_diffrn_ambient_temperature 203(2)
_diffrn_measurement_device 'Siemens P4'
_diffrn_measurement_method '\w scans'
_diffrn_radiation_monochromator graphite
_diffrn_radiation_source 'fine-focus sealed tube'
_diffrn_radiation_type CuK\a
_diffrn_radiation_wavelength 1.54178
_diffrn_reflns_av_R_equivalents 0.0369
_diffrn_reflns_av_sigmaI/netI 0.0356
_diffrn_reflns_limit_h_max 0
_diffrn_reflns_limit_h_min -11
_diffrn_reflns_limit_k_max 10
_diffrn_reflns_limit_k_min -12
_diffrn_reflns_limit_l_max 21
_diffrn_reflns_limit_l_min -21
_diffrn_reflns_number 5998
_diffrn_reflns_theta_max 59.99
_diffrn_reflns_theta_min 2.34
_diffrn_standards_interval_count 97
_diffrn_standards_number 3
_exptl_absorpt_coefficient_mu 5.329
_exptl_absorpt_correction_T_max 0.6686
_exptl_absorpt_correction_T_min 0.1999
_exptl_absorpt_correction_type empirical
_exptl_crystal_colour 'Very dark red'
_exptl_crystal_density_diffrn 1.357
_exptl_crystal_description 'platy needles'
_exptl_crystal_F_000 812
_exptl_crystal_size_max 0.57
_exptl_crystal_size_mid 0.40
_exptl_crystal_size_min 0.10
_refine_diff_density_max 0.742
_refine_diff_density_min -0.685
_refine_diff_density_rms 0.075
_refine_ls_extinction_coef 0.00068(11)
_refine_ls_extinction_expression Fc^*^=kFc[1+0.001xFc^2^\l^3^/sin(2\q)]^-1/4^
_refine_ls_extinction_method SHELXL
_refine_ls_goodness_of_fit_all 1.050
_refine_ls_goodness_of_fit_obs 1.052
_refine_ls_matrix_type full
_refine_ls_number_parameters 416
_refine_ls_number_reflns 5565
_refine_ls_number_restraints 0
_refine_ls_restrained_S_all 1.076
_refine_ls_restrained_S_obs 1.052
_refine_ls_R_factor_all 0.0401
_refine_ls_R_factor_obs 0.0368
_refine_ls_shift/esd_max 0.000
_refine_ls_shift/esd_mean 0.000
_refine_ls_structure_factor_coef Fsqd
_refine_ls_weighting_details 'w=1/[\s^2^(Fo^2^)+(0.0516P)^2^+1.7840P] where P=(Fo^2^+2Fc^2^)/3'
_refine_ls_weighting_scheme calc
_refine_ls_wR_factor_all 0.0965
_refine_ls_wR_factor_obs 0.0905
_reflns_number_observed 5206
_reflns_number_total 5644
_reflns_observed_criterion >2sigma(I)
_cod_data_source_file ic020097l.cif
_cod_data_source_block CC0102
_cod_depositor_comments
;
The following automatic conversions were performed:

'_symmetry_cell_setting' value 'Triclinic' changed to 'triclinic'
according to the built-in table from CIF Core dictionary named
'cif_core.dic' version 2.4.1 from
2010-06-29.

'_exptl_absorpt_correction_type' value 'Empirical'
changed to 'empirical' according to the built-in table from CIF Core
dictionary named 'cif_core.dic' version 2.4.1 from 2010-06-29.

Automatic conversion script
Id: cif_fix_values 1646 2011-03-28 12:23:43Z adriana 

The following automatic conversions were performed:

'_refine_ls_weighting_scheme' value 'calc
w=1/[\s^2^(Fo^2^)+(0.0516P)^2^+1.7840P] where P=(Fo^2^+2Fc^2^)/3' was
changed to 'calc'. New tag '_refine_ls_weighting_details' was
created. The value of the new tag was set to
'w=1/[\s^2^(Fo^2^)+(0.0516P)^2^+1.7840P] where P=(Fo^2^+2Fc^2^)/3'.

Automatic conversion script
Id: cif_fix_values 3143 2015-03-26 13:38:13Z robertas 
;
_cod_original_cell_volume 1905.80(15)
_cod_original_formula_sum 'C40 H45 S5 Nb'
_cod_database_code 4318207

loop_
_symmetry_equiv_pos_as_xyz
'x, y, z'
'-x, -y, -z'

loop_
_atom_site_aniso_label
_atom_site_aniso_U_11
_atom_site_aniso_U_22
_atom_site_aniso_U_33
_atom_site_aniso_U_23
_atom_site_aniso_U_13
_atom_site_aniso_U_12
Nb 0.0221(2) 0.0209(2) 0.0187(2) -0.00036(10) -0.00091(10) -0.00964(11)
S1 0.0273(4) 0.0324(4) 0.0260(4) 0.0043(3) -0.0047(3) -0.0167(3)
S2 0.0280(4) 0.0409(5) 0.0287(4) 0.0077(4) -0.0053(3) -0.0190(4)
S3 0.0300(4) 0.0406(5) 0.0265(4) 0.0110(4) -0.0058(3) -0.0189(4)
S4 0.0337(5) 0.0480(5) 0.0256(4) -0.0121(4) 0.0041(3) -0.0246(4)
S5 0.0368(5) 0.0238(4) 0.0340(5) -0.0008(3) -0.0107(4) -0.0130(4)
C1 0.023(2) 0.030(2) 0.024(2) 0.0035(13) -0.0039(13) -0.0111(14)
C2 0.022(2) 0.039(2) 0.028(2) 0.0015(15) -0.0033(14) -0.0104(15)
C3 0.028(2) 0.057(3) 0.032(2) 0.010(2) 0.001(2) -0.015(2)
C4 0.036(2) 0.054(3) 0.053(3) 0.020(2) -0.008(2) -0.026(2)
C5 0.038(2) 0.035(2) 0.060(3) 0.008(2) -0.017(2) -0.023(2)
C6 0.027(2) 0.031(2) 0.035(2) 0.0014(15) -0.0094(14) -0.0127(15)
C7 0.034(2) 0.046(2) 0.043(2) -0.014(2) 0.003(2) -0.013(2)
C8 0.046(2) 0.051(2) 0.048(2) -0.022(2) -0.004(2) -0.024(2)
C9 0.025(2) 0.048(2) 0.035(2) 0.016(2) -0.0076(15) -0.020(2)
C10 0.029(2) 0.058(3) 0.036(2) 0.016(2) -0.002(2) -0.013(2)
C11 0.033(2) 0.091(4) 0.049(3) 0.025(3) 0.002(2) -0.018(2)
C12 0.048(3) 0.093(4) 0.070(4) 0.043(3) -0.014(3) -0.044(3)
C13 0.053(3) 0.074(3) 0.069(3) 0.033(3) -0.025(3) -0.044(3)
C14 0.042(2) 0.062(3) 0.048(2) 0.023(2) -0.020(2) -0.035(2)
C15 0.051(3) 0.067(3) 0.044(3) -0.008(2) 0.013(2) -0.013(2)
C16 0.066(3) 0.054(3) 0.068(3) 0.001(2) -0.015(2) -0.037(2)
C17 0.033(2) 0.050(2) 0.023(2) 0.013(2) -0.0034(14) -0.024(2)
C18 0.041(2) 0.070(3) 0.024(2) 0.001(2) 0.003(2) -0.031(2)
C19 0.064(3) 0.107(4) 0.026(2) 0.000(2) 0.000(2) -0.057(3)
C20 0.048(3) 0.106(4) 0.045(3) 0.034(3) -0.017(2) -0.047(3)
C21 0.037(2) 0.062(3) 0.063(3) 0.031(2) -0.011(2) -0.023(2)
C22 0.035(2) 0.043(2) 0.048(2) 0.021(2) -0.007(2) -0.021(2)
C23 0.069(3) 0.084(4) 0.044(3) -0.029(3) 0.004(2) -0.023(3)
C24 0.058(3) 0.041(2) 0.076(3) -0.001(2) -0.003(2) -0.017(2)
C25 0.033(2) 0.026(2) 0.027(2) -0.0089(14) -0.0002(14) -0.0131(15)
C26 0.046(2) 0.027(2) 0.044(2) -0.007(2) -0.012(2) -0.008(2)
C27 0.070(3) 0.023(2) 0.077(3) -0.011(2) -0.019(3) -0.017(2)
C28 0.065(3) 0.038(2) 0.067(3) -0.015(2) -0.021(2) -0.024(2)
C29 0.041(2) 0.037(2) 0.042(2) -0.008(2) -0.013(2) -0.017(2)
C30 0.028(2) 0.027(2) 0.028(2) -0.0037(14) 0.0014(14) -0.0110(14)
C31 0.063(3) 0.038(2) 0.077(4) -0.005(2) -0.028(3) -0.002(2)
C32 0.041(2) 0.028(2) 0.030(2) 0.0004(14) -0.007(2) -0.012(2)
C33 0.029(2) 0.0156(15) 0.036(2) -0.0004(13) -0.0064(14) -0.0091(13)
C34 0.029(2) 0.019(2) 0.038(2) -0.0047(14) -0.0024(15) -0.0091(14)
C35 0.031(2) 0.023(2) 0.048(2) -0.003(2) -0.011(2) -0.0085(14)
C36 0.048(2) 0.027(2) 0.039(2) 0.005(2) -0.016(2) -0.015(2)
C37 0.051(2) 0.028(2) 0.034(2) 0.002(2) -0.002(2) -0.018(2)
C38 0.029(2) 0.022(2) 0.039(2) -0.0003(14) -0.0027(15) -0.0123(14)
C39 0.039(2) 0.037(2) 0.046(2) -0.003(2) 0.006(2) -0.008(2)
C40 0.034(2) 0.038(2) 0.061(3) 0.006(2) 0.004(2) -0.015(2)

loop_
_atom_site_label
_atom_site_type_symbol
_atom_site_fract_x
_atom_site_fract_y
_atom_site_fract_z
_atom_site_U_iso_or_equiv
_atom_site_thermal_displace_type
_atom_site_occupancy
_atom_site_calc_flag
_atom_site_refinement_flags
_atom_site_disorder_group
Nb Nb 0.60506(3) 0.65060(3) 0.251352(13) 0.02091(11) Uani 1 d . .
S1 S 0.38271(9) 0.71875(9) 0.20113(4) 0.0279(2) Uani 1 d . .
S2 S 0.83089(9) 0.64327(9) 0.25565(4) 0.0322(2) Uani 1 d . .
S3 S 0.61685(9) 0.80125(9) 0.14592(4) 0.0325(2) Uani 1 d . .
S4 S 0.52485(9) 0.72372(10) 0.36633(4) 0.0331(2) Uani 1 d . .
S5 S 0.66762(9) 0.40770(8) 0.25849(5) 0.0314(2) Uani 1 d . .
C1 C 0.2978(3) 0.6265(4) 0.2545(2) 0.0265(7) Uani 1 d . .
C2 C 0.2033(4) 0.6878(4) 0.3122(2) 0.0312(8) Uani 1 d . .
C3 C 0.1368(4) 0.6129(5) 0.3522(2) 0.0429(10) Uani 1 d . .
H3A H 0.0760(4) 0.6507(5) 0.3921(2) 0.051 Uiso 1 calc R .
C4 C 0.1586(4) 0.4856(5) 0.3344(2) 0.0479(11) Uani 1 d . .
H4A H 0.1154(4) 0.4355(5) 0.3628(2) 0.057 Uiso 1 calc R .
C5 C 0.2443(4) 0.4309(4) 0.2745(2) 0.0426(9) Uani 1 d . .
H5A H 0.2561(4) 0.3450(4) 0.2617(2) 0.051 Uiso 1 calc R .
C6 C 0.3132(4) 0.5006(4) 0.2331(2) 0.0313(7) Uani 1 d . .
C7 C 0.1665(4) 0.8321(4) 0.3298(2) 0.0423(9) Uani 1 d . .
H7A H 0.0850(4) 0.8633(4) 0.3641(2) 0.064 Uiso 1 d R .
H7B H 0.1430(4) 0.8970(4) 0.2870(2) 0.064 Uiso 1 d R .
H7C H 0.2477(4) 0.8294(4) 0.3497(2) 0.064 Uiso 1 d R .
C8 C 0.3968(4) 0.4411(5) 0.1661(2) 0.0456(10) Uani 1 d . .
H8A H 0.4977(4) 0.3879(5) 0.1748(2) 0.068 Uiso 1 d R .
H8B H 0.3825(4) 0.5176(5) 0.1293(2) 0.068 Uiso 1 d R .
H8C H 0.3641(4) 0.3795(5) 0.1511(2) 0.068 Uiso 1 d R .
C9 C 0.9155(4) 0.7200(4) 0.1907(2) 0.0368(9) Uani 1 d . .
C10 C 0.9940(4) 0.6478(5) 0.1326(2) 0.0464(10) Uani 1 d . .
C11 C 1.0684(5) 0.7084(6) 0.0863(3) 0.066(2) Uani 1 d . .
H11A H 1.1210(5) 0.6634(6) 0.0461(3) 0.079 Uiso 1 calc R .
C12 C 1.0657(5) 0.8314(7) 0.0987(3) 0.071(2) Uani 1 d . .
H12A H 1.1187(5) 0.8682(7) 0.0678(3) 0.085 Uiso 1 calc R .
C13 C 0.9855(5) 0.9019(6) 0.1563(3) 0.0619(14) Uani 1 d . .
H13A H 0.9840(5) 0.9868(6) 0.1638(3) 0.074 Uiso 1 calc R .
C14 C 0.9069(5) 0.8490(5) 0.2033(2) 0.0477(11) Uani 1 d . .
C15 C 1.0033(5) 0.5109(5) 0.1186(2) 0.0610(13) Uani 1 d . .
H15A H 1.0604(5) 0.4368(5) 0.1535(2) 0.091 Uiso 1 d R .
H15B H 1.0475(5) 0.4883(5) 0.0715(2) 0.091 Uiso 1 d R .
H15C H 0.9078(5) 0.5188(5) 0.1218(2) 0.091 Uiso 1 d R .
C16 C 0.8159(5) 0.9301(5) 0.2627(3) 0.0587(12) Uani 1 d . .
H16A H 0.8447(5) 0.8722(5) 0.3073(3) 0.088 Uiso 1 d R .
H16B H 0.7165(5) 0.9568(5) 0.2569(3) 0.088 Uiso 1 d R .
H16C H 0.8271(5) 1.0143(5) 0.2626(3) 0.088 Uiso 1 d R .
C17 C 0.4827(4) 0.8613(4) 0.0844(2) 0.0349(8) Uani 1 d . .
C18 C 0.4991(4) 0.7762(5) 0.0314(2) 0.0442(10) Uani 1 d . .
C19 C 0.3995(5) 0.8316(6) -0.0203(2) 0.0594(13) Uani 1 d . .
H19A H 0.4077(5) 0.7759(6) -0.0558(2) 0.071 Uiso 1 calc R .
C20 C 0.2897(5) 0.9661(7) -0.0201(3) 0.065(2) Uani 1 d . .
H20A H 0.2251(5) 1.0024(7) -0.0562(3) 0.078 Uiso 1 calc R .
C21 C 0.2731(5) 1.0483(5) 0.0320(3) 0.0573(13) Uani 1 d . .
H21A H 0.1963(5) 1.1398(5) 0.0316(3) 0.069 Uiso 1 calc R .
C22 C 0.3678(4) 0.9985(4) 0.0852(2) 0.0435(10) Uani 1 d . .
C23 C 0.6210(6) 0.6286(6) 0.0297(3) 0.0693(15) Uani 1 d . .
H23A H 0.7113(6) 0.6324(6) 0.0234(3) 0.104 Uiso 1 d R .
H23B H 0.6122(6) 0.5854(6) -0.0094(3) 0.104 Uiso 1 d R .
H23C H 0.6179(6) 0.5731(6) 0.0740(3) 0.104 Uiso 1 d R .
C24 C 0.3473(5) 1.0881(5) 0.1428(3) 0.0615(13) Uani 1 d . .
H24A H 0.4321(5) 1.1004(5) 0.1434(3) 0.092 Uiso 1 d R .
H24B H 0.3315(5) 1.0426(5) 0.1882(3) 0.092 Uiso 1 d R .
H24C H 0.2651(5) 1.1795(5) 0.1341(3) 0.092 Uiso 1 d R .
C25 C 0.6125(4) 0.8043(4) 0.4022(2) 0.0286(7) Uani 1 d . .
C26 C 0.5522(4) 0.9511(4) 0.3944(2) 0.0415(9) Uani 1 d . .
C27 C 0.6174(5) 1.0123(4) 0.4271(3) 0.0564(12) Uani 1 d . .
H27A H 0.5804(5) 1.1109(4) 0.4221(3) 0.068 Uiso 1 calc R .
C28 C 0.7341(5) 0.9313(4) 0.4661(3) 0.0535(11) Uani 1 d . .
H28A H 0.7760(5) 0.9746(4) 0.4877(3) 0.064 Uiso 1 calc R .
C29 C 0.7902(4) 0.7872(4) 0.4737(2) 0.0387(9) Uani 1 d . .
H29A H 0.8701(4) 0.7328(4) 0.5009(2) 0.046 Uiso 1 calc R .
C30 C 0.7310(4) 0.7204(4) 0.4420(2) 0.0287(7) Uani 1 d . .
C31 C 0.4245(6) 1.0424(5) 0.3521(3) 0.0655(14) Uani 1 d . .
H31A H 0.3976(6) 1.1408(5) 0.3550(3) 0.098 Uiso 1 d R .
H31B H 0.3454(6) 1.0236(5) 0.3709(3) 0.098 Uiso 1 d R .
H31C H 0.4477(6) 1.0221(5) 0.3029(3) 0.098 Uiso 1 d R .
C32 C 0.7967(4) 0.5627(4) 0.4516(2) 0.0344(8) Uani 1 d . .
H32A H 0.8337(4) 0.5259(4) 0.4060(2) 0.052 Uiso 1 d R .
H32B H 0.7247(4) 0.5343(4) 0.4719(2) 0.052 Uiso 1 d R .
H32C H 0.8741(4) 0.5258(4) 0.4832(2) 0.052 Uiso 1 d R .
C33 C 0.7570(4) 0.3268(3) 0.3388(2) 0.0273(7) Uani 1 d . .
C34 C 0.9068(4) 0.2541(3) 0.3361(2) 0.0294(7) Uani 1 d . .
C35 C 0.9731(4) 0.1874(4) 0.3992(2) 0.0347(8) Uani 1 d . .
H35A H 1.0736(4) 0.1392(4) 0.3985(2) 0.042 Uiso 1 calc R .
C36 C 0.8950(4) 0.1906(4) 0.4625(2) 0.0385(9) Uani 1 d . .
H36A H 0.9417(4) 0.1473(4) 0.5046(2) 0.046 Uiso 1 calc R .
C37 C 0.7473(4) 0.2579(4) 0.4638(2) 0.0379(9) Uani 1 d . .
H37A H 0.6944(4) 0.2577(4) 0.5070(2) 0.045 Uiso 1 calc R .
C38 C 0.6753(4) 0.3258(3) 0.4027(2) 0.0302(7) Uani 1 d . .
C39 C 0.9961(4) 0.2457(4) 0.2683(2) 0.0451(10) Uani 1 d . .
H39A H 1.0939(4) 0.1743(4) 0.2754(2) 0.068 Uiso 1 d R .
H39B H 0.9943(4) 0.3363(4) 0.2536(2) 0.068 Uiso 1 d R .
H39C H 0.9582(4) 0.2209(4) 0.2319(2) 0.068 Uiso 1 d R .
C40 C 0.5146(4) 0.3949(4) 0.4075(2) 0.0467(10) Uani 1 d . .
H40A H 0.4817(4) 0.3760(4) 0.3670(2) 0.070 Uiso 1 d R .
H40B H 0.4772(4) 0.4959(4) 0.4078(2) 0.070 Uiso 1 d R .
H40C H 0.4811(4) 0.3574(4) 0.4508(2) 0.070 Uiso 1 d R .

loop_
_atom_type_symbol
_atom_type_description
_atom_type_scat_dispersion_real
_atom_type_scat_dispersion_imag
_atom_type_scat_source
C C 0.0181 0.0091 'International Tables Vol C Tables 4.2.6.8 and 6.1.1.4'
H H 0.0000 0.0000 'International Tables Vol C Tables 4.2.6.8 and 6.1.1.4'
S S 0.3331 0.5567 'International Tables Vol C Tables 4.2.6.8 and 6.1.1.4'
Nb Nb -0.1121 2.4826 'International Tables Vol C Tables 4.2.6.8 and 6.1.1.4'

loop_
_geom_angle_atom_site_label_1
_geom_angle_atom_site_label_2
_geom_angle_atom_site_label_3
_geom_angle
_geom_angle_site_symmetry_1
_geom_angle_site_symmetry_3
_geom_angle_publ_flag
S4 Nb S5 107.57(3) . . ?
S4 Nb S2 93.91(3) . . ?
S5 Nb S2 101.87(3) . . ?
S4 Nb S1 101.16(3) . . ?
S5 Nb S1 92.31(3) . . ?
S2 Nb S1 155.18(3) . . ?
S4 Nb S3 125.32(3) . . ?
S5 Nb S3 127.11(3) . . ?
S2 Nb S3 77.08(3) . . ?
S1 Nb S3 78.12(3) . . ?
C1 S1 Nb 107.28(11) . . ?
C9 S2 Nb 127.27(12) . . ?
C17 S3 Nb 118.53(11) . . ?
C25 S4 Nb 117.20(11) . . ?
C33 S5 Nb 106.88(10) . . ?
C6 C1 C2 120.6(3) . . ?
C6 C1 S1 119.1(3) . . ?
C2 C1 S1 119.9(3) . . ?
C3 C2 C1 118.2(4) . . ?
C3 C2 C7 119.4(3) . . ?
C1 C2 C7 122.3(3) . . ?
C4 C3 C2 121.3(4) . . ?
C3 C4 C5 119.8(4) . . ?
C4 C5 C6 121.2(4) . . ?
C5 C6 C1 118.5(4) . . ?
C5 C6 C8 118.7(4) . . ?
C1 C6 C8 122.8(3) . . ?
C10 C9 C14 122.8(4) . . ?
C10 C9 S2 119.7(3) . . ?
C14 C9 S2 117.3(3) . . ?
C9 C10 C11 117.0(5) . . ?
C9 C10 C15 123.2(4) . . ?
C11 C10 C15 119.8(4) . . ?
C12 C11 C10 121.3(5) . . ?
C11 C12 C13 120.5(4) . . ?
C12 C13 C14 121.0(5) . . ?
C13 C14 C9 117.4(5) . . ?
C13 C14 C16 120.0(5) . . ?
C9 C14 C16 122.6(4) . . ?
C18 C17 C22 120.6(4) . . ?
C18 C17 S3 119.4(3) . . ?
C22 C17 S3 119.7(3) . . ?
C19 C18 C17 118.2(4) . . ?
C19 C18 C23 120.3(4) . . ?
C17 C18 C23 121.5(4) . . ?
C20 C19 C18 120.9(5) . . ?
C21 C20 C19 120.8(4) . . ?
C20 C21 C22 120.9(5) . . ?
C21 C22 C17 118.6(4) . . ?
C21 C22 C24 120.6(4) . . ?
C17 C22 C24 120.8(4) . . ?
C30 C25 C26 122.0(3) . . ?
C30 C25 S4 119.3(3) . . ?
C26 C25 S4 118.4(3) . . ?
C25 C26 C27 117.3(4) . . ?
C25 C26 C31 122.6(4) . . ?
C27 C26 C31 120.1(4) . . ?
C28 C27 C26 121.2(4) . . ?
C27 C28 C29 120.3(4) . . ?
C28 C29 C30 121.1(4) . . ?
C29 C30 C25 117.9(3) . . ?
C29 C30 C32 119.1(3) . . ?
C25 C30 C32 123.0(3) . . ?
C34 C33 C38 120.9(3) . . ?
C34 C33 S5 119.5(3) . . ?
C38 C33 S5 119.3(3) . . ?
C35 C34 C33 118.2(3) . . ?
C35 C34 C39 119.7(3) . . ?
C33 C34 C39 122.2(3) . . ?
C36 C35 C34 121.5(3) . . ?
C35 C36 C37 119.6(4) . . ?
C36 C37 C38 121.5(4) . . ?
C37 C38 C33 118.2(3) . . ?
C37 C38 C40 118.8(3) . . ?
C33 C38 C40 123.0(3) . . ?

loop_
_geom_bond_atom_site_label_1
_geom_bond_atom_site_label_2
_geom_bond_distance
_geom_bond_site_symmetry_2
_geom_bond_publ_flag
Nb S4 2.3609(9) . ?
Nb S5 2.3707(8) . ?
Nb S2 2.3708(9) . ?
Nb S1 2.3961(8) . ?
Nb S3 2.4289(8) . ?
S1 C1 1.780(3) . ?
S2 C9 1.778(3) . ?
S3 C17 1.773(4) . ?
S4 C25 1.782(3) . ?
S5 C33 1.790(3) . ?
C1 C6 1.405(5) . ?
C1 C2 1.405(5) . ?
C2 C3 1.401(5) . ?
C2 C7 1.496(5) . ?
C3 C4 1.369(6) . ?
C4 C5 1.385(6) . ?
C5 C6 1.390(5) . ?
C6 C8 1.501(5) . ?
C9 C10 1.394(6) . ?
C9 C14 1.406(6) . ?
C10 C11 1.408(6) . ?
C10 C15 1.495(7) . ?
C11 C12 1.369(8) . ?
C12 C13 1.384(8) . ?
C13 C14 1.394(6) . ?
C14 C16 1.486(7) . ?
C17 C18 1.405(6) . ?
C17 C22 1.408(6) . ?
C18 C19 1.392(6) . ?
C18 C23 1.510(7) . ?
C19 C20 1.370(8) . ?
C20 C21 1.367(8) . ?
C21 C22 1.383(6) . ?
C22 C24 1.498(7) . ?
C25 C30 1.395(5) . ?
C25 C26 1.395(5) . ?
C26 C27 1.399(6) . ?
C26 C31 1.498(6) . ?
C27 C28 1.368(6) . ?
C28 C29 1.372(6) . ?
C29 C30 1.387(5) . ?
C30 C32 1.498(5) . ?
C33 C34 1.402(5) . ?
C33 C38 1.409(5) . ?
C34 C35 1.395(5) . ?
C34 C39 1.495(5) . ?
C35 C36 1.373(6) . ?
C36 C37 1.382(6) . ?
C37 C38 1.387(5) . ?
C38 C40 1.502(5) . ?

loop_
_cod_related_entry_id
_cod_related_entry_database
_cod_related_entry_code
1 ChemSpider 30661059
